data_7212959
loop_
_publ_author_name
'Duraisamy, T.'
'Ramanan, A.'
'Vittal, J. J.'

_publ_section_title
;
 Two new inorganic-organic hybrid salts:
 [NH2Me2]4[NMe4]2-[Mo0.5O4&#x2282;(Mo12O36)]&#x00B7;1.5H2O and
 [NMe4]2[NH4]2[Mo8O26]&#x00B7;2H2O
;
_journal_issue 3
_journal_name_full 'Journal of Materials Chemistry'
_journal_page_first 763
_journal_paper_doi 10.1039/a806073h
_journal_volume 9
_journal_year 1999
_chemical_compound_source 'see text'
_chemical_formula_sum 'C8 H36 Mo8 N4 O28'
_chemical_formula_weight 1403.93
_chemical_name_systematic
; 
 ? 
;
_space_group_IT_number 12
_symmetry_cell_setting monoclinic
_symmetry_space_group_name_Hall '-C 2y'
_symmetry_space_group_name_H-M 'C 1 2/m 1'
_atom_sites_solution_hydrogens geom
_atom_sites_solution_primary direct
_atom_sites_solution_secondary difmap
_audit_creation_method SHELXL
_cell_angle_alpha 90.00
_cell_angle_beta 110.242(1)
_cell_angle_gamma 90.00
_cell_formula_units_Z 2
_cell_length_a 11.2641(1)
_cell_length_b 16.3815(1)
_cell_length_c 10.0775(1)
_cell_measurement_reflns_used 4878
_cell_measurement_temperature 293(2)
_cell_measurement_theta_max 29.24
_cell_measurement_theta_min 2.15
_cell_volume 1744.68(3)
_computing_cell_refinement 'SAINT (Siemens, 1996)'
_computing_data_collection 'SMART (Siemens, 1996)'
_computing_data_reduction 'SAINT (Siemens, 1996)'
_computing_molecular_graphics 'SHELXTL (Siemens, 1996)'
_computing_publication_material 'SHELXTL (Siemens, 1996)'
_computing_structure_refinement 'SHELXTL (Siemens, 1996)'
_computing_structure_solution 'SHELXS-86 (Sheldrick, 1990)'
_diffrn_ambient_temperature 293(2)
_diffrn_measurement_device 'Siemens SMART CCD System'
_diffrn_measurement_method 'frames \w scans'
_diffrn_radiation_monochromator graphite
_diffrn_radiation_source 'fine-focus sealed tube'
_diffrn_radiation_type MoK\a
_diffrn_radiation_wavelength 0.71073
_diffrn_reflns_av_R_equivalents 0.0184
_diffrn_reflns_av_sigmaI/netI 0.0221
_diffrn_reflns_limit_h_max 14
_diffrn_reflns_limit_h_min -14
_diffrn_reflns_limit_k_max 22
_diffrn_reflns_limit_k_min -21
_diffrn_reflns_limit_l_max 13
_diffrn_reflns_limit_l_min -6
_diffrn_reflns_number 5644
_diffrn_reflns_theta_max 29.24
_diffrn_reflns_theta_min 2.15
_exptl_absorpt_coefficient_mu 2.878
_exptl_absorpt_correction_T_max 0.6494
_exptl_absorpt_correction_T_min 0.4774
_exptl_absorpt_correction_type 'sadabs (Sheldrick, 1996)'
_exptl_crystal_colour colorless
_exptl_crystal_density_diffrn 2.672
_exptl_crystal_density_meas ?
_exptl_crystal_description 'rectangular plates'
_exptl_crystal_F_000 1344
_exptl_crystal_size_max 0.35
_exptl_crystal_size_mid 0.30
_exptl_crystal_size_min 0.15
_refine_diff_density_max 0.900
_refine_diff_density_min -0.697
_refine_diff_density_rms 0.115
_refine_ls_extinction_coef 0.00293(14)
_refine_ls_extinction_expression Fc^*^=kFc[1+0.001xFc^2^\l^3^/sin(2\q)]^-1/4^
_refine_ls_extinction_method SHELXL
_refine_ls_goodness_of_fit_all 1.101
_refine_ls_goodness_of_fit_obs 1.126
_refine_ls_hydrogen_treatment
; 
all the H atoms were located.  The positional parameters of H atoms 
attached
to N(2) and O(1s) were refined. Individual isotropic thermal parameter 
was
refined for H atoms attached to O(1s) and a common isotropic thermal 
parameter was refined for ammonium H atoms.
;
_refine_ls_matrix_type full
_refine_ls_number_parameters 123
_refine_ls_number_reflns 2213
_refine_ls_number_restraints 2
_refine_ls_restrained_S_all 1.100
_refine_ls_restrained_S_obs 1.125
_refine_ls_R_factor_all 0.0279
_refine_ls_R_factor_obs 0.0241
_refine_ls_shift/esd_max -0.001
_refine_ls_shift/esd_mean 0.000
_refine_ls_structure_factor_coef Fsqd
_refine_ls_weighting_details 'w=1/[\s^2^(Fo^2^)+(0.0345P)^2^+2.2691P] where P=(Fo^2^+2Fc^2^)/3'
_refine_ls_weighting_scheme calc
_refine_ls_wR_factor_all 0.0640
_refine_ls_wR_factor_obs 0.0622
_reflns_number_observed 2010
_reflns_number_total 2213
_reflns_observed_criterion >2sigma(I)
_cod_data_source_file 806073hsup1.cif
_cod_data_source_block jjv6
_cod_depositor_comments
;
The following automatic conversions were performed:

'_exptl_crystal_density_meas' value 'not measured' was changed to '?'
- the value is perceived as not measured.

Automatic conversion script
Id: cif_fix_values 3008 2015-01-20 13:52:24Z robertas 

The following automatic conversions were performed:

'_refine_ls_weighting_scheme' value 'calc
w=1/[\s^2^(Fo^2^)+(0.0345P)^2^+2.2691P] where P=(Fo^2^+2Fc^2^)/3' was
changed to 'calc'. New tag '_refine_ls_weighting_details' was
created. The value of the new tag was set to
'w=1/[\s^2^(Fo^2^)+(0.0345P)^2^+2.2691P] where P=(Fo^2^+2Fc^2^)/3'.

Automatic conversion script
Id: cif_fix_values 3143 2015-03-26 13:38:13Z robertas 
;
_cod_original_sg_symbol_H-M C2/m
_cod_database_code 7212959

loop_
_symmetry_equiv_pos_as_xyz
'x, y, z'
'-x, y, -z'
'x+1/2, y+1/2, z'
'-x+1/2, y+1/2, -z'
'-x, -y, -z'
'x, -y, z'
'-x+1/2, -y+1/2, -z'
'x+1/2, -y+1/2, z'

loop_
_atom_site_aniso_label
_atom_site_aniso_U_11
_atom_site_aniso_U_22
_atom_site_aniso_U_33
_atom_site_aniso_U_23
_atom_site_aniso_U_13
_atom_site_aniso_U_12
Mo1 0.01880(13) 0.02041(13) 0.02097(13) 0.00120(7) 0.00292(9) 0.00314(7)
Mo2 0.01510(15) 0.0204(2) 0.0186(2) 0.000 0.00587(11) 0.000
Mo3 0.0195(2) 0.0239(2) 0.0196(2) 0.000 0.00074(11) 0.000
O1 0.0175(11) 0.0219(12) 0.0192(11) 0.000 0.0045(9) 0.000
O2 0.0209(8) 0.0193(8) 0.0211(8) -0.0020(6) 0.0055(6) 0.0007(6)
O3 0.0256(9) 0.0239(9) 0.0200(8) 0.0032(7) 0.0029(7) 0.0015(7)
O4 0.0218(9) 0.0417(12) 0.0368(11) 0.0012(8) 0.0075(8) 0.0071(8)
O5 0.0382(11) 0.0230(9) 0.0331(10) 0.0012(7) 0.0044(8) 0.0018(8)
O6 0.0188(12) 0.039(2) 0.0341(14) 0.000 0.0106(11) 0.000
O7 0.0232(12) 0.0293(13) 0.0192(12) 0.000 0.0056(10) 0.000
O8 0.0222(14) 0.036(2) 0.041(2) 0.000 0.0043(12) 0.000
O9 0.038(2) 0.043(2) 0.0227(13) 0.000 0.0037(12) 0.000
N1 0.0234(14) 0.028(2) 0.0274(15) 0.000 0.0079(12) 0.000
C1 0.051(2) 0.051(2) 0.048(2) -0.009(2) 0.022(2) 0.013(2)
C2 0.038(2) 0.044(2) 0.043(2) -0.0085(14) 0.0035(13) -0.0091(14)
N2 0.034(2) 0.028(2) 0.046(2) 0.000 0.015(2) 0.000
O1S 0.031(2) 0.070(2) 0.033(2) 0.000 0.0084(14) 0.000

loop_
_atom_site_label
_atom_site_type_symbol
_atom_site_fract_x
_atom_site_fract_y
_atom_site_fract_z
_atom_site_U_iso_or_equiv
_atom_site_thermal_displace_type
_atom_site_occupancy
_atom_site_calc_flag
_atom_site_refinement_flags
Mo1 Mo 0.15117(2) 0.359379(13) 0.62186(2) 0.02110(9) Uani 1 d .
Mo2 Mo 0.09323(3) 0.5000 0.38611(3) 0.01804(9) Uani 1 d S
Mo3 Mo 0.20820(3) 0.5000 0.86592(3) 0.02256(10) Uani 1 d S
O1 O 0.1182(2) 0.5000 0.6077(2) 0.0200(5) Uani 1 d S
O2 O 0.0662(2) 0.38487(11) 0.4185(2) 0.0209(3) Uani 1 d .
O3 O 0.1689(2) 0.38755(11) 0.8117(2) 0.0245(4) Uani 1 d .
O4 O 0.3042(2) 0.36506(13) 0.6298(2) 0.0342(5) Uani 1 d .
O5 O 0.1209(2) 0.25726(13) 0.6260(2) 0.0335(4) Uani 1 d .
O6 O 0.2470(2) 0.5000 0.3985(3) 0.0303(6) Uani 1 d S
O7 O 0.0064(2) 0.5000 0.2046(3) 0.0243(5) Uani 1 d S
O8 O 0.3611(3) 0.5000 0.8709(3) 0.0349(7) Uani 1 d S
O9 O 0.2202(3) 0.5000 1.0397(3) 0.0361(6) Uani 1 d S
N1 N 0.0000 0.2566(2) 0.0000 0.0266(6) Uani 1 d S
C1 C 0.0645(4) 0.2043(2) -0.0759(4) 0.0487(8) Uani 1 d .
H1A H 0.1056(4) 0.2383(2) -0.1244(4) 0.073 Uiso 1 calc R
H1B H 0.0030(4) 0.1704(2) -0.1432(4) 0.073 Uiso 1 calc R
H1C H 0.1262(4) 0.1704(2) -0.0089(4) 0.073 Uiso 1 calc R
C2 C 0.0948(2) 0.30981(15) 0.1051(2) 0.0443(8) Uani 1 d .
H2A H 0.0525(2) 0.34319(15) 0.1534(2) 0.066 Uiso 1 calc R
H2B H 0.1359(2) 0.34410(15) 0.0569(2) 0.066 Uiso 1 calc R
H2C H 0.1567(2) 0.27630(15) 0.1726(2) 0.066 Uiso 1 calc R
N2 N 0.5000(2) 0.39206(15) -0.5000(2) 0.0356(8) Uani 1 d SRD
H1 H 0.5137(2) 0.41434(15) -0.4449(2) 0.129(17) Uiso 1 d RD
H2 H 0.4507(2) 0.37050(15) -0.5051(2) 0.129(17) Uiso 1 d RD
O1S O 0.5448(2) 0.50000(15) -0.2639(2) 0.0452(8) Uani 1 d SRD
H3 H 0.6042(2) 0.50000(15) -0.2006(2) 0.048(16) Uiso 1 d SRD
H4 H 0.5067(2) 0.50000(15) -0.2160(2) 0.050(17) Uiso 1 d SRD

loop_
_atom_type_symbol
_atom_type_description
_atom_type_scat_dispersion_real
_atom_type_scat_dispersion_imag
_atom_type_scat_source
C C 0.0033 0.0016 'International Tables Vol C Tables 4.2.6.8 and 6.1.1.4'
H H 0.0000 0.0000 'International Tables Vol C Tables 4.2.6.8 and 6.1.1.4'
N N 0.0061 0.0033 'International Tables Vol C Tables 4.2.6.8 and 6.1.1.4'
O O 0.0106 0.0060 'International Tables Vol C Tables 4.2.6.8 and 6.1.1.4'
Mo Mo -1.6832 0.6857 'International Tables Vol C Tables 4.2.6.8 and 6.1.1.4'

loop_
_geom_angle_atom_site_label_1
_geom_angle_atom_site_label_2
_geom_angle_atom_site_label_3
_geom_angle
_geom_angle_site_symmetry_1
_geom_angle_site_symmetry_3
O4 Mo1 O5 105.06(11) . .
O4 Mo1 O3 100.76(9) . .
O5 Mo1 O3 99.47(9) . .
O4 Mo1 O2 98.97(9) . .
O5 Mo1 O2 101.66(8) . .
O3 Mo1 O2 146.10(7) . .
O4 Mo1 O1 94.94(9) . .
O5 Mo1 O1 159.98(9) . .
O3 Mo1 O1 77.39(8) . .
O2 Mo1 O1 73.67(8) . .
O4 Mo1 O2 165.08(8) . 2_556
O5 Mo1 O2 88.49(8) . 2_556
O3 Mo1 O2 82.74(7) . 2_556
O2 Mo1 O2 71.69(7) . 2_556
O1 Mo1 O2 71.52(7) . 2_556
O4 Mo1 Mo2 86.49(7) . .
O5 Mo1 Mo2 136.77(7) . .
O3 Mo1 Mo2 119.47(5) . .
O2 Mo1 Mo2 35.14(5) . .
O1 Mo1 Mo2 42.08(6) . .
O2 Mo1 Mo2 79.25(4) 2_556 .
O6 Mo2 O7 105.36(13) . .
O6 Mo2 O2 101.65(5) . .
O7 Mo2 O2 96.40(5) . .
O6 Mo2 O2 101.65(5) . 6_565
O7 Mo2 O2 96.40(5) . 6_565
O2 Mo2 O2 149.30(10) . 6_565
O6 Mo2 O1 99.21(12) . .
O7 Mo2 O1 155.43(11) . .
O2 Mo2 O1 78.39(5) . .
O2 Mo2 O1 78.39(5) 6_565 .
O6 Mo2 O1 174.63(11) . 5_566
O7 Mo2 O1 80.01(10) . 5_566
O2 Mo2 O1 77.46(5) . 5_566
O2 Mo2 O1 77.46(5) 6_565 5_566
O1 Mo2 O1 75.42(10) . 5_566
O6 Mo2 Mo1 90.26(7) . 6_565
O7 Mo2 Mo1 132.09(2) . 6_565
O2 Mo2 Mo1 124.89(5) . 6_565
O2 Mo2 Mo1 35.70(5) 6_565 6_565
O1 Mo2 Mo1 46.517(11) . 6_565
O1 Mo2 Mo1 86.01(4) 5_566 6_565
O6 Mo2 Mo1 90.26(7) . .
O7 Mo2 Mo1 132.09(2) . .
O2 Mo2 Mo1 35.70(5) . .
O2 Mo2 Mo1 124.89(5) 6_565 .
O1 Mo2 Mo1 46.517(11) . .
O1 Mo2 Mo1 86.01(4) 5_566 .
Mo1 Mo2 Mo1 91.720(10) 6_565 .
O8 Mo3 O9 104.41(15) . .
O8 Mo3 O3 97.97(6) . .
O9 Mo3 O3 102.67(6) . .
O8 Mo3 O3 97.97(6) . 6_565
O9 Mo3 O3 102.67(6) . 6_565
O3 Mo3 O3 145.50(10) . 6_565
O8 Mo3 O7 164.50(12) . 5_566
O9 Mo3 O7 91.08(12) . 5_566
O3 Mo3 O7 78.25(6) . 5_566
O3 Mo3 O7 78.25(6) 6_565 5_566
O8 Mo3 O1 94.23(11) . .
O9 Mo3 O1 161.36(12) . .
O3 Mo3 O1 74.24(5) . .
O3 Mo3 O1 74.24(5) 6_565 .
O7 Mo3 O1 70.28(8) 5_566 .
Mo2 O1 Mo1 91.40(6) . .
Mo2 O1 Mo1 91.40(6) . 6_565
Mo1 O1 Mo1 162.81(12) . 6_565
Mo2 O1 Mo2 104.58(10) . 5_566
Mo1 O1 Mo2 97.85(6) . 5_566
Mo1 O1 Mo2 97.85(6) 6_565 5_566
Mo2 O1 Mo3 164.17(12) . .
Mo1 O1 Mo3 86.34(6) . .
Mo1 O1 Mo3 86.34(6) 6_565 .
Mo2 O1 Mo3 91.25(8) 5_566 .
Mo2 O2 Mo1 109.17(8) . .
Mo2 O2 Mo1 110.58(7) . 2_556
Mo1 O2 Mo1 103.90(7) . 2_556
Mo1 O3 Mo3 116.66(9) . .
Mo2 O7 Mo3 118.46(12) . 5_566
C1 N1 C1 110.0(4) . 2
C1 N1 C2 110.1(2) . .
C1 N1 C2 109.0(2) 2 .
C1 N1 C2 109.0(2) . 2
C1 N1 C2 110.1(2) 2 2
C2 N1 C2 108.7(3) . 2
N1 C1 H1A 109.5(2) . .
N1 C1 H1B 109.5(2) . .
H1A C1 H1B 109.5 . .
N1 C1 H1C 109.5(2) . .
H1A C1 H1C 109.5 . .
H1B C1 H1C 109.5 . .
N1 C2 H2A 109.47(11) . .
N1 C2 H2B 109.47(11) . .
H2A C2 H2B 109.5 . .
N1 C2 H2C 109.47(14) . .
H2A C2 H2C 109.5 . .
H2B C2 H2C 109.5 . .
H1 N2 H2 108.9 . .
H3 O1S H4 89.6 . .

loop_
_geom_bond_atom_site_label_1
_geom_bond_atom_site_label_2
_geom_bond_distance
_geom_bond_site_symmetry_2
Mo1 O4 1.700(2) .
Mo1 O5 1.711(2) .
Mo1 O3 1.910(2) .
Mo1 O2 1.983(2) .
Mo1 O1 2.3298(4) .
Mo1 O2 2.376(2) 2_556
Mo1 Mo2 3.2099(3) .
Mo2 O6 1.693(3) .
Mo2 O7 1.751(2) .
Mo2 O2 1.956(2) .
Mo2 O2 1.956(2) 6_565
Mo2 O1 2.152(2) .
Mo2 O1 2.404(2) 5_566
Mo2 Mo1 3.2099(3) 6_565
Mo3 O8 1.706(3) .
Mo3 O9 1.709(3) .
Mo3 O3 1.929(2) .
Mo3 O3 1.929(2) 6_565
Mo3 O7 2.271(3) 5_566
Mo3 O1 2.444(2) .
O1 Mo1 2.3298(4) 6_565
O1 Mo2 2.404(2) 5_566
O2 Mo1 2.376(2) 2_556
O7 Mo3 2.271(2) 5_566
N1 C1 1.494(4) .
N1 C1 1.494(4) 2
N1 C2 1.497(3) .
N1 C2 1.497(3) 2
C1 H1A 0.96 .
C1 H1B 0.96 .
C1 H1C 0.96 .
C2 H2A 0.96 .
C2 H2B 0.96 .
C2 H2C 0.96 .
N2 H1 0.64 .
N2 H2 0.65 .
O1S H3 0.75 .
O1S H4 0.75 .

loop_
_geom_torsion_atom_site_label_1
_geom_torsion_atom_site_label_2
_geom_torsion_atom_site_label_3
_geom_torsion_atom_site_label_4
_geom_torsion
_geom_torsion_site_symmetry_1
_geom_torsion_site_symmetry_4
O4 Mo1 Mo2 O6 1.15(9) . .
O5 Mo1 Mo2 O6 -107.19(13) . .
O3 Mo1 Mo2 O6 101.53(9) . .
O2 Mo1 Mo2 O6 -109.87(11) . .
O1 Mo1 Mo2 O6 102.49(11) . .
O2 Mo1 Mo2 O6 176.75(8) 2_556 .
O4 Mo1 Mo2 O7 112.31(13) . .
O5 Mo1 Mo2 O7 4.0(2) . .
O3 Mo1 Mo2 O7 -147.31(13) . .
O2 Mo1 Mo2 O7 1.29(13) . .
O1 Mo1 Mo2 O7 -146.35(14) . .
O2 Mo1 Mo2 O7 -72.09(11) 2_556 .
O4 Mo1 Mo2 O2 111.02(11) . .
O5 Mo1 Mo2 O2 2.68(13) . .
O3 Mo1 Mo2 O2 -148.60(11) . .
O2 Mo1 Mo2 O2 0.0 . .
O1 Mo1 Mo2 O2 -147.64(13) . .
O2 Mo1 Mo2 O2 -73.38(9) 2_556 .
O4 Mo1 Mo2 O2 -103.29(9) . 6_565
O5 Mo1 Mo2 O2 148.37(13) . 6_565
O3 Mo1 Mo2 O2 -2.91(8) . 6_565
O2 Mo1 Mo2 O2 145.69(14) . 6_565
O1 Mo1 Mo2 O2 -1.95(10) . 6_565
O2 Mo1 Mo2 O2 72.31(8) 2_556 6_565
O4 Mo1 Mo2 O1 -101.34(12) . .
O5 Mo1 Mo2 O1 150.32(14) . .
O3 Mo1 Mo2 O1 -0.96(10) . .
O2 Mo1 Mo2 O1 147.64(13) . .
O1 Mo1 Mo2 O1 0.0 . .
O2 Mo1 Mo2 O1 74.26(10) 2_556 .
O4 Mo1 Mo2 O1 -174.99(8) . 5_566
O5 Mo1 Mo2 O1 76.67(12) . 5_566
O3 Mo1 Mo2 O1 -74.61(8) . 5_566
O2 Mo1 Mo2 O1 73.99(9) . 5_566
O1 Mo1 Mo2 O1 -73.64(11) . 5_566
O2 Mo1 Mo2 O1 0.61(6) 2_556 5_566
O4 Mo1 Mo2 Mo1 -89.12(7) . 6_565
O5 Mo1 Mo2 Mo1 162.54(11) . 6_565
O3 Mo1 Mo2 Mo1 11.26(6) . 6_565
O2 Mo1 Mo2 Mo1 159.87(8) . 6_565
O1 Mo1 Mo2 Mo1 12.23(9) . 6_565
O2 Mo1 Mo2 Mo1 86.49(4) 2_556 6_565
O6 Mo2 O1 Mo1 -81.52(6) . .
O7 Mo2 O1 Mo1 98.48(6) . .
O2 Mo2 O1 Mo1 18.59(7) . .
O2 Mo2 O1 Mo1 178.37(8) 6_565 .
O1 Mo2 O1 Mo1 98.48(6) 5_566 .
Mo1 Mo2 O1 Mo1 -163.04(12) 6_565 .
Mo1 Mo2 O1 Mo1 0.0 . .
O6 Mo2 O1 Mo1 81.52(6) . 6_565
O7 Mo2 O1 Mo1 -98.48(6) . 6_565
O2 Mo2 O1 Mo1 -178.37(8) . 6_565
O2 Mo2 O1 Mo1 -18.59(7) 6_565 6_565
O1 Mo2 O1 Mo1 -98.48(6) 5_566 6_565
Mo1 Mo2 O1 Mo1 0.0 6_565 6_565
Mo1 Mo2 O1 Mo1 163.04(12) . 6_565
O6 Mo2 O1 Mo2 180.0 . 5_566
O7 Mo2 O1 Mo2 0.0 . 5_566
O2 Mo2 O1 Mo2 -79.89(5) . 5_566
O2 Mo2 O1 Mo2 79.89(5) 6_565 5_566
O1 Mo2 O1 Mo2 0.0 5_566 5_566
Mo1 Mo2 O1 Mo2 98.48(6) 6_565 5_566
Mo1 Mo2 O1 Mo2 -98.48(6) . 5_566
O6 Mo2 O1 Mo3 0.0 . .
O7 Mo2 O1 Mo3 180.0 . .
O2 Mo2 O1 Mo3 100.11(5) . .
O2 Mo2 O1 Mo3 -100.11(5) 6_565 .
O1 Mo2 O1 Mo3 180.0 5_566 .
Mo1 Mo2 O1 Mo3 -81.52(6) 6_565 .
Mo1 Mo2 O1 Mo3 81.52(6) . .
O4 Mo1 O1 Mo2 79.19(10) . .
O5 Mo1 O1 Mo2 -97.8(3) . .
O3 Mo1 O1 Mo2 179.14(9) . .
O2 Mo1 O1 Mo2 -18.72(7) . .
O2 Mo1 O1 Mo2 -94.41(8) 2_556 .
Mo2 Mo1 O1 Mo2 0.0 . .
O4 Mo1 O1 Mo1 -20.1(4) . 6_565
O5 Mo1 O1 Mo1 162.8(3) . 6_565
O3 Mo1 O1 Mo1 79.8(4) . 6_565
O2 Mo1 O1 Mo1 -118.1(4) . 6_565
O2 Mo1 O1 Mo1 166.3(4) 2_556 6_565
Mo2 Mo1 O1 Mo1 -99.3(4) . 6_565
O4 Mo1 O1 Mo2 -175.88(10) . 5_566
O5 Mo1 O1 Mo2 7.1(3) . 5_566
O3 Mo1 O1 Mo2 -75.93(8) . 5_566
O2 Mo1 O1 Mo2 86.20(8) . 5_566
O2 Mo1 O1 Mo2 10.52(6) 2_556 5_566
Mo2 Mo1 O1 Mo2 104.93(10) . 5_566
O4 Mo1 O1 Mo3 -85.12(9) . .
O5 Mo1 O1 Mo3 97.9(3) . .
O3 Mo1 O1 Mo3 14.83(7) . .
O2 Mo1 O1 Mo3 176.96(8) . .
O2 Mo1 O1 Mo3 101.28(7) 2_556 .
Mo2 Mo1 O1 Mo3 -164.31(12) . .
O8 Mo3 O1 Mo2 0.000(1) . .
O9 Mo3 O1 Mo2 180.0 . .
O3 Mo3 O1 Mo2 -97.10(6) . .
O3 Mo3 O1 Mo2 97.10(6) 6_565 .
O7 Mo3 O1 Mo2 180.000(1) 5_566 .
O8 Mo3 O1 Mo1 82.22(6) . .
O9 Mo3 O1 Mo1 -97.78(6) . .
O3 Mo3 O1 Mo1 -14.89(7) . .
O3 Mo3 O1 Mo1 179.32(9) 6_565 .
O7 Mo3 O1 Mo1 -97.78(6) 5_566 .
O8 Mo3 O1 Mo1 -82.22(6) . 6_565
O9 Mo3 O1 Mo1 97.78(6) . 6_565
O3 Mo3 O1 Mo1 -179.32(9) . 6_565
O3 Mo3 O1 Mo1 14.89(7) 6_565 6_565
O7 Mo3 O1 Mo1 97.78(6) 5_566 6_565
O8 Mo3 O1 Mo2 180.0 . 5_566
O9 Mo3 O1 Mo2 0.0 . 5_566
O3 Mo3 O1 Mo2 82.90(6) . 5_566
O3 Mo3 O1 Mo2 -82.90(6) 6_565 5_566
O7 Mo3 O1 Mo2 0.0 5_566 5_566
O6 Mo2 O2 Mo1 73.79(12) . .
O7 Mo2 O2 Mo1 -179.04(10) . .
O2 Mo2 O2 Mo1 -64.9(2) 6_565 .
O1 Mo2 O2 Mo1 -23.36(9) . .
O1 Mo2 O2 Mo1 -100.79(9) 5_566 .
Mo1 Mo2 O2 Mo1 -24.80(10) 6_565 .
Mo1 Mo2 O2 Mo1 0.0 . .
O6 Mo2 O2 Mo1 -172.50(11) . 2_556
O7 Mo2 O2 Mo1 -65.32(10) . 2_556
O2 Mo2 O2 Mo1 48.8(2) 6_565 2_556
O1 Mo2 O2 Mo1 90.35(9) . 2_556
O1 Mo2 O2 Mo1 12.92(8) 5_566 2_556
Mo1 Mo2 O2 Mo1 88.91(7) 6_565 2_556
Mo1 Mo2 O2 Mo1 113.71(11) . 2_556
O4 Mo1 O2 Mo2 -70.60(10) . .
O5 Mo1 O2 Mo2 -178.13(9) . .
O3 Mo1 O2 Mo2 54.4(2) . .
O1 Mo1 O2 Mo2 21.95(9) . .
O2 Mo1 O2 Mo2 97.42(6) 2_556 .
Mo2 Mo1 O2 Mo2 0.0 . .
O4 Mo1 O2 Mo1 171.41(9) . 2_556
O5 Mo1 O2 Mo1 63.88(10) . 2_556
O3 Mo1 O2 Mo1 -63.6(2) . 2_556
O1 Mo1 O2 Mo1 -96.04(8) . 2_556
O2 Mo1 O2 Mo1 -20.58(8) 2_556 2_556
Mo2 Mo1 O2 Mo1 -117.99(10) . 2_556
O4 Mo1 O3 Mo3 71.48(12) . .
O5 Mo1 O3 Mo3 178.92(10) . .
O2 Mo1 O3 Mo3 -53.1(2) . .
O1 Mo1 O3 Mo3 -21.23(10) . .
O2 Mo1 O3 Mo3 -93.83(9) 2_556 .
Mo2 Mo1 O3 Mo3 -20.57(11) . .
O8 Mo3 O3 Mo1 -71.68(13) . .
O9 Mo3 O3 Mo1 -178.48(12) . .
O3 Mo3 O3 Mo1 45.1(2) 6_565 .
O7 Mo3 O3 Mo1 93.06(10) 5_566 .
O1 Mo3 O3 Mo1 20.49(10) . .
O6 Mo2 O7 Mo3 180.0 . 5_566
O2 Mo2 O7 Mo3 76.02(5) . 5_566
O2 Mo2 O7 Mo3 -76.02(5) 6_565 5_566
O1 Mo2 O7 Mo3 0.0 . 5_566
O1 Mo2 O7 Mo3 0.0 5_566 5_566
Mo1 Mo2 O7 Mo3 -75.26(7) 6_565 5_566
Mo1 Mo2 O7 Mo3 75.26(7) . 5_566
